data_1509433
loop_
_publ_author_name
'Maazaz, M.'
'Imaz, I.'
'Chaminade, J.P.'
'Mesnaoui, M.'
'El Masloumi, M.'
'Videau, J.J.'
'Couzi, M.'

_publ_section_title
;
 Synthesis, crystal structure and vibrational spectra characterization of
 M(I) La (P O3)4
;
_journal_name_full 'Journal of Solid State Chemistry'
_journal_page_first 3581
_journal_page_last 3588
_journal_paper_doi 10.1016/j.jssc.2005.09.011
_journal_volume 178
_journal_year 2005
_chemical_formula_sum 'Ag La O12 P4'
_chemical_name_systematic 'Ag La (P O3)4'
_space_group_IT_number 14
_symmetry_space_group_name_Hall '-P 2yn'
_symmetry_space_group_name_H-M 'P 1 21/n 1'
_cell_angle_alpha 90
_cell_angle_beta 90.47
_cell_angle_gamma 90
_cell_formula_units_Z 4
_cell_length_a 7.3001
_cell_length_b 13.2115
_cell_length_c 10.0795
_cell_volume 972.087
_citation_journal_id_ASTM JSSCBI
_cod_data_source_file silver1-2_388.cif
_cod_data_source_block Ag1La1O12P4
_cod_original_cell_volume 972.0874
_cod_original_sg_symbol_Hall '-P 2ybc (x-z,y,z)'
_cod_original_formula_sum 'Ag1 La1 O12 P4'
_cod_database_code 1509433

loop_
_symmetry_equiv_pos_as_xyz
x,y,z
-x+1/2,y+1/2,-z+1/2
-x,-y,-z
x-1/2,-y-1/2,z-1/2

loop_
_atom_site_label
_atom_site_type_symbol
_atom_site_fract_x
_atom_site_fract_y
_atom_site_fract_z
_atom_site_occupancy
_atom_site_U_iso_or_equiv
Ag1 Ag+1 0.50133 0.27684 0.56809 1 0.0
O11 O-2 0.7092 -0.1023 0.8967 1 0.0
P4 P+5 0.3557 -0.1265 0.6931 1 0.0
O2 O-2 0.0879 0.0785 0.7847 1 0.0
P3 P+5 0.7472 -0.0973 0.7537 1 0.0
O4 O-2 0.8687 0.19 0.6556 1 0.0
O6 O-2 0.7864 0.0149 0.7051 1 0.0
O5 O-2 0.8084 0.1402 0.8956 1 0.0
La1 La+3 0.51324 0.21545 0.97618 1 0.0
O9 O-2 0.3205 -0.1317 0.8359 1 0.0
P2 P+5 0.8809 0.1138 0.7626 1 0.0
O1 O-2 0.2353 0.1569 0.5824 1 0.0
O12 O-2 0.8972 -0.1619 0.7046 1 0.0
O7 O-2 0.2814 -0.0233 0.6316 1 0.0
O10 O-2 0.5689 -0.1201 0.6659 1 0.0
O3 O-2 0.4225 0.1069 0.7858 1 0.0
P1 P+5 0.2668 0.088 0.696 1 0.0
O8 O-2 0.287 -0.2087 0.6053 1 0.0
